data_4334002
loop_
_publ_author_name
'Sumit Saha'
'Lei Zhu'
'Burjor Captain'

_publ_section_title
;
 Bimetallic Octahedral Ruthenium-Nickel Carbido Cluster Complexes.
 Synthesis and Structural Characterization
;
_journal_name_full 'Inorganic Chemistry'
_journal_page_first 2526
_journal_page_last 2532
_journal_paper_doi 10.1021/ic302470w
_journal_volume 52
_journal_year 2013
_chemical_formula_sum 'C20 H6 Ni O13 Ru5'
_chemical_formula_weight 1018.31
_chemical_name_systematic
; 
 ? 
;
_space_group_IT_number 61
_symmetry_cell_setting orthorhombic
_symmetry_space_group_name_Hall '-P 2ac 2ab'
_symmetry_space_group_name_H-M 'P b c a'
_atom_sites_solution_hydrogens geom
_atom_sites_solution_primary direct
_atom_sites_solution_secondary difmap
_audit_creation_method SHELXL-97
_cell_angle_alpha 90.00
_cell_angle_beta 90.00
_cell_angle_gamma 90.00
_cell_formula_units_Z 8
_cell_length_a 15.3325(6)
_cell_length_b 16.0776(6)
_cell_length_c 21.1873(8)
_cell_measurement_reflns_used 9723
_cell_measurement_temperature 296(2)
_cell_measurement_theta_max 32.82
_cell_measurement_theta_min 2.34
_cell_volume 5222.9(3)
_computing_cell_refinement 'SAINT+  V7.46A (Bruker, 2007)'
_computing_data_collection 'APEX2 v2.2-0 (Bruker, 2007)'
_computing_data_reduction 'SAINT+  V7.46A (Bruker, 2007)'
_computing_molecular_graphics 'XSHELL v4.02 (Bruker, 2000)'
_computing_publication_material 'XCIF v6.12 (Bruker, 2001)'
_computing_structure_refinement 'SHELXL-97 (Sheldrick, 2008)'
_computing_structure_solution 'SHELXS-97 (Sheldrick, 2008)'
_diffrn_ambient_temperature 296(2)
_diffrn_measured_fraction_theta_full 1.000
_diffrn_measured_fraction_theta_max 1.000
_diffrn_measurement_device_type 'Bruker SMART APEX2 CCD diffractometer'
_diffrn_measurement_method 'omega scans'
_diffrn_radiation_monochromator graphite
_diffrn_radiation_source 'fine-focus sealed tube'
_diffrn_radiation_type MoK\a
_diffrn_radiation_wavelength 0.71073
_diffrn_reflns_av_R_equivalents 0.0396
_diffrn_reflns_av_sigmaI/netI 0.0220
_diffrn_reflns_limit_h_max 20
_diffrn_reflns_limit_h_min -20
_diffrn_reflns_limit_k_max 21
_diffrn_reflns_limit_k_min -21
_diffrn_reflns_limit_l_max 27
_diffrn_reflns_limit_l_min -27
_diffrn_reflns_number 49900
_diffrn_reflns_theta_full 28.00
_diffrn_reflns_theta_max 28.00
_diffrn_reflns_theta_min 1.92
_exptl_absorpt_coefficient_mu 3.588
_exptl_absorpt_correction_T_max 0.8698
_exptl_absorpt_correction_T_min 0.3279
_exptl_absorpt_correction_type multi-scan
_exptl_absorpt_process_details '(SADABS 2007/4 Bruker)'
_exptl_crystal_colour green
_exptl_crystal_density_diffrn 2.590
_exptl_crystal_description plate
_exptl_crystal_F_000 3824
_exptl_crystal_size_max 0.40
_exptl_crystal_size_mid 0.08
_exptl_crystal_size_min 0.04
_refine_diff_density_max 0.466
_refine_diff_density_min -1.062
_refine_diff_density_rms 0.208
_refine_ls_extinction_method none
_refine_ls_goodness_of_fit_ref 1.103
_refine_ls_hydrogen_treatment constr
_refine_ls_matrix_type full
_refine_ls_number_parameters 352
_refine_ls_number_reflns 6306
_refine_ls_number_restraints 0
_refine_ls_restrained_S_all 1.103
_refine_ls_R_factor_all 0.0264
_refine_ls_R_factor_gt 0.0221
_refine_ls_shift/su_max 0.003
_refine_ls_shift/su_mean 0.000
_refine_ls_structure_factor_coef Fsqd
_refine_ls_weighting_details 'calc w=1/[\s^2^(Fo^2^)+(0.0256P)^2^+3.8586P] where P=(Fo^2^+2Fc^2^)/3'
_refine_ls_weighting_scheme calc
_refine_ls_wR_factor_gt 0.0536
_refine_ls_wR_factor_ref 0.0568
_reflns_number_gt 5653
_reflns_number_total 6306
_reflns_threshold_expression >2sigma(I)
_cod_data_source_file ic302470w_si_001_4.cif
_cod_data_source_block Compound_6
_cod_database_code 4334002

loop_
_symmetry_equiv_pos_as_xyz
'x, y, z'
'-x+1/2, -y, z+1/2'
'-x, y+1/2, -z+1/2'
'x+1/2, -y+1/2, -z'
'-x, -y, -z'
'x-1/2, y, -z-1/2'
'x, -y-1/2, z-1/2'
'-x-1/2, y-1/2, z'

loop_
_atom_site_label
_atom_site_type_symbol
_atom_site_fract_x
_atom_site_fract_y
_atom_site_fract_z
_atom_site_U_iso_or_equiv
_atom_site_adp_type
_atom_site_occupancy
_atom_site_symmetry_multiplicity
_atom_site_calc_flag
_atom_site_refinement_flags
Ru1 Ru 0.484694(14) 0.302271(14) 0.539361(10) 0.03281(6) Uani 1 1 d .
Ru2 Ru 0.350813(13) 0.217230(13) 0.604312(10) 0.03357(6) Uani 1 1 d .
Ru3 Ru 0.397773(15) 0.386464(13) 0.643094(11) 0.03491(6) Uani 1 1 d .
Ru4 Ru 0.580573(14) 0.333070(14) 0.653250(11) 0.03574(6) Uani 1 1 d .
Ru5 Ru 0.524661(13) 0.169506(12) 0.628935(10) 0.03158(6) Uani 1 1 d .
Ni1 Ni 0.43689(3) 0.26394(2) 0.718266(16) 0.03966(9) Uani 1 1 d .
O10 O 0.4125(3) 0.1964(2) 0.84337(13) 0.0919(11) Uani 1 1 d .
O11 O 0.63889(19) 0.40169(19) 0.48839(15) 0.0763(8) Uani 1 1 d .
O12 O 0.4968(2) 0.16844(19) 0.43741(15) 0.0793(9) Uani 1 1 d .
O13 O 0.3502(2) 0.4072(2) 0.46999(14) 0.0853(10) Uani 1 1 d .
O21 O 0.34221(18) 0.07685(18) 0.50889(14) 0.0710(8) Uani 1 1 d .
O22 O 0.1879(2) 0.2937(2) 0.54701(19) 0.0978(12) Uani 1 1 d .
O23 O 0.2596(2) 0.1200(2) 0.70800(17) 0.1002(12) Uani 1 1 d .
O31 O 0.2178(2) 0.4532(2) 0.6163(2) 0.1043(13) Uani 1 1 d .
O32 O 0.4531(2) 0.56670(16) 0.64122(16) 0.0815(9) Uani 1 1 d .
O33 O 0.3390(2) 0.39880(17) 0.77912(13) 0.0797(9) Uani 1 1 d .
O41 O 0.6459(2) 0.51136(18) 0.6667(2) 0.0994(12) Uani 1 1 d .
O42 O 0.75636(18) 0.2823(2) 0.59926(17) 0.0856(9) Uani 1 1 d .
O43 O 0.6323(2) 0.3008(3) 0.78856(15) 0.1049(13) Uani 1 1 d .
C1 C 0.46414(16) 0.27516(15) 0.63231(11) 0.0288(5) Uani 1 1 d .
C10 C 0.4238(2) 0.2221(2) 0.79519(15) 0.0513(8) Uani 1 1 d .
C11 C 0.5829(2) 0.3649(2) 0.51042(16) 0.0494(7) Uani 1 1 d .
C12 C 0.4929(2) 0.2184(2) 0.47588(16) 0.0504(7) Uani 1 1 d .
C13 C 0.4003(2) 0.3704(2) 0.49800(16) 0.0545(8) Uani 1 1 d .
C21 C 0.34583(19) 0.1285(2) 0.54521(16) 0.0457(7) Uani 1 1 d .
C22 C 0.2484(2) 0.2669(2) 0.5699(2) 0.0598(9) Uani 1 1 d .
C23 C 0.2939(2) 0.1597(2) 0.67110(19) 0.0609(9) Uani 1 1 d .
C31 C 0.2853(2) 0.4265(2) 0.6245(2) 0.0589(9) Uani 1 1 d .
C32 C 0.4347(2) 0.4983(2) 0.64189(16) 0.0505(7) Uani 1 1 d .
C33 C 0.3719(2) 0.37298(19) 0.73408(16) 0.0488(7) Uani 1 1 d .
C41 C 0.6185(2) 0.4463(2) 0.65979(19) 0.0575(9) Uani 1 1 d .
C42 C 0.6910(2) 0.3000(2) 0.62061(19) 0.0558(8) Uani 1 1 d .
C43 C 0.6069(3) 0.3124(3) 0.73909(18) 0.0645(10) Uani 1 1 d .
C51 C 0.5127(3) 0.0545(2) 0.6855(2) 0.0681(11) Uani 1 1 d .
H51 H 0.4723 0.0429 0.7170 0.082 Uiso 1 1 calc R
C52 C 0.5917(3) 0.0929(2) 0.70065(19) 0.0624(10) Uani 1 1 d .
H52 H 0.6034 0.1074 0.7423 0.075 Uiso 1 1 calc R
C53 C 0.6522(2) 0.1092(2) 0.6545(2) 0.0636(11) Uani 1 1 d .
H53 H 0.7059 0.1318 0.6655 0.076 Uiso 1 1 calc R
C54 C 0.6336(3) 0.0923(3) 0.5918(2) 0.0690(11) Uani 1 1 d .
H54 H 0.6736 0.1057 0.5604 0.083 Uiso 1 1 calc R
C55 C 0.5528(3) 0.0542(2) 0.5758(2) 0.0724(12) Uani 1 1 d .
H55 H 0.5392 0.0432 0.5338 0.087 Uiso 1 1 calc R
C56 C 0.4945(3) 0.0337(2) 0.6231(3) 0.0731(13) Uani 1 1 d .
H56 H 0.4430 0.0059 0.6132 0.088 Uiso 1 1 calc R

loop_
_atom_site_aniso_label
_atom_site_aniso_U_11
_atom_site_aniso_U_22
_atom_site_aniso_U_33
_atom_site_aniso_U_23
_atom_site_aniso_U_13
_atom_site_aniso_U_12
Ru1 0.03237(11) 0.03610(11) 0.02995(11) 0.00072(8) 0.00027(8) 0.00141(8)
Ru2 0.02448(10) 0.03599(11) 0.04023(12) -0.00572(8) -0.00049(8) -0.00100(8)
Ru3 0.03596(12) 0.02992(11) 0.03886(12) -0.00330(8) 0.00021(8) 0.00557(8)
Ru4 0.03029(11) 0.03578(11) 0.04114(12) -0.00348(9) -0.00628(8) -0.00361(8)
Ru5 0.02857(11) 0.02941(10) 0.03676(11) -0.00098(8) -0.00239(8) 0.00308(7)
Ni1 0.0495(2) 0.03905(18) 0.03037(17) -0.00072(14) 0.00282(15) 0.00257(16)
O10 0.143(3) 0.084(2) 0.0485(16) 0.0212(15) 0.0238(17) 0.037(2)
O11 0.0656(18) 0.0819(19) 0.0815(19) 0.0219(16) 0.0082(15) -0.0262(15)
O12 0.095(2) 0.0783(19) 0.0651(18) -0.0325(15) 0.0161(15) -0.0097(16)
O13 0.086(2) 0.101(2) 0.0683(18) 0.0172(17) -0.0174(15) 0.0409(19)
O21 0.0635(17) 0.0691(17) 0.0804(18) -0.0386(15) -0.0033(14) -0.0024(13)
O22 0.0607(18) 0.087(2) 0.145(3) -0.023(2) -0.053(2) 0.0216(16)
O23 0.100(3) 0.113(3) 0.088(2) 0.010(2) 0.039(2) -0.039(2)
O31 0.0564(18) 0.075(2) 0.181(4) -0.013(2) -0.025(2) 0.0299(16)
O32 0.103(2) 0.0397(14) 0.101(2) -0.0010(14) -0.0108(19) -0.0133(15)
O33 0.122(3) 0.0587(15) 0.0588(16) -0.0064(12) 0.0383(16) 0.0203(16)
O41 0.096(3) 0.0492(16) 0.153(3) -0.0078(18) -0.024(2) -0.0256(16)
O42 0.0403(14) 0.101(2) 0.115(3) -0.004(2) 0.0117(16) 0.0074(14)
O43 0.104(3) 0.150(4) 0.0608(19) 0.014(2) -0.0388(19) -0.020(2)
C1 0.0261(11) 0.0308(11) 0.0294(11) -0.0034(9) -0.0024(9) 0.0006(9)
C10 0.067(2) 0.0491(17) 0.0384(16) 0.0014(13) 0.0069(14) 0.0170(15)
C11 0.0472(17) 0.0477(17) 0.0534(18) 0.0077(14) 0.0025(14) -0.0023(14)
C12 0.0480(17) 0.0560(19) 0.0471(17) -0.0054(15) 0.0087(14) -0.0034(14)
C13 0.0524(19) 0.062(2) 0.0491(18) 0.0064(16) -0.0027(15) 0.0100(16)
C21 0.0340(14) 0.0481(16) 0.0550(18) -0.0096(14) -0.0002(12) -0.0031(12)
C22 0.0406(17) 0.0538(19) 0.085(3) -0.0153(18) -0.0200(17) 0.0034(15)
C23 0.051(2) 0.066(2) 0.065(2) -0.0064(18) 0.0176(17) -0.0109(17)
C31 0.050(2) 0.0429(17) 0.083(2) -0.0076(16) -0.0068(17) 0.0131(15)
C32 0.059(2) 0.0420(16) 0.0504(17) -0.0025(13) -0.0062(15) -0.0018(14)
C33 0.0592(19) 0.0411(15) 0.0461(16) -0.0028(13) 0.0110(14) 0.0039(14)
C41 0.0517(19) 0.0468(18) 0.074(2) -0.0021(16) -0.0127(17) -0.0089(15)
C42 0.0360(16) 0.061(2) 0.071(2) -0.0035(17) -0.0042(15) -0.0029(15)
C43 0.069(2) 0.074(2) 0.051(2) -0.0022(18) -0.0174(18) -0.0042(19)
C51 0.068(2) 0.0458(19) 0.090(3) 0.027(2) 0.012(2) 0.0086(17)
C52 0.073(2) 0.053(2) 0.061(2) 0.0121(17) -0.0178(19) 0.0139(18)
C53 0.0385(18) 0.052(2) 0.101(3) 0.0074(19) -0.0214(19) 0.0119(14)
C54 0.060(2) 0.060(2) 0.088(3) 0.008(2) 0.024(2) 0.0298(19)
C55 0.092(3) 0.047(2) 0.078(3) -0.0274(19) -0.022(2) 0.029(2)
C56 0.056(2) 0.0304(16) 0.133(4) 0.000(2) -0.024(2) -0.0005(15)

loop_
_atom_type_symbol
_atom_type_description
_atom_type_scat_dispersion_real
_atom_type_scat_dispersion_imag
_atom_type_scat_source
C C 0.0033 0.0016 'International Tables Vol C Tables 4.2.6.8 and 6.1.1.4'
H H 0.0000 0.0000 'International Tables Vol C Tables 4.2.6.8 and 6.1.1.4'
O O 0.0106 0.0060 'International Tables Vol C Tables 4.2.6.8 and 6.1.1.4'
Ni Ni 0.3393 1.1124 'International Tables Vol C Tables 4.2.6.8 and 6.1.1.4'
Ru Ru -1.2594 0.8363 'International Tables Vol C Tables 4.2.6.8 and 6.1.1.4'

loop_
_geom_angle_atom_site_label_1
_geom_angle_atom_site_label_2
_geom_angle_atom_site_label_3
_geom_angle
C13 Ru1 C12 97.28(16)
C13 Ru1 C11 94.82(15)
C12 Ru1 C11 95.40(15)
C13 Ru1 C1 117.45(13)
C12 Ru1 C1 122.63(13)
C11 Ru1 C1 122.90(13)
C13 Ru1 Ru2 90.53(11)
C12 Ru1 Ru2 92.83(10)
C11 Ru1 Ru2 169.54(11)
C1 Ru1 Ru2 46.72(7)
C13 Ru1 Ru4 129.38(11)
C12 Ru1 Ru4 132.92(11)
C11 Ru1 Ru4 77.01(10)
C1 Ru1 Ru4 45.93(7)
Ru2 Ru1 Ru4 92.646(9)
C13 Ru1 Ru3 76.64(11)
C12 Ru1 Ru3 153.20(10)
C11 Ru1 Ru3 111.01(11)
C1 Ru1 Ru3 45.48(7)
Ru2 Ru1 Ru3 61.543(8)
Ru4 Ru1 Ru3 61.201(8)
C13 Ru1 Ru5 149.33(11)
C12 Ru1 Ru5 85.86(11)
C11 Ru1 Ru5 115.33(10)
C1 Ru1 Ru5 41.38(7)
Ru2 Ru1 Ru5 58.814(7)
Ru4 Ru1 Ru5 58.139(7)
Ru3 Ru1 Ru5 86.859(8)
C21 Ru2 C23 96.14(15)
C21 Ru2 C22 91.67(15)
C23 Ru2 C22 96.32(18)
C21 Ru2 C1 124.30(11)
C23 Ru2 C1 113.13(14)
C22 Ru2 C1 128.02(13)
C21 Ru2 Ru5 87.46(9)
C23 Ru2 Ru5 99.43(13)
C22 Ru2 Ru5 164.23(13)
C1 Ru2 Ru5 43.34(7)
C21 Ru2 Ru1 94.11(10)
C23 Ru2 Ru1 158.62(12)
C22 Ru2 Ru1 102.09(13)
C1 Ru2 Ru1 46.21(7)
Ru5 Ru2 Ru1 62.306(8)
C21 Ru2 Ni1 140.74(10)
C23 Ru2 Ni1 73.18(12)
C22 Ru2 Ni1 126.49(11)
C1 Ru2 Ni1 41.10(7)
Ru5 Ru2 Ni1 58.542(10)
Ru1 Ru2 Ni1 87.058(11)
C21 Ru2 Ru3 153.06(10)
C23 Ru2 Ru3 110.81(12)
C22 Ru2 Ru3 85.47(10)
C1 Ru2 Ru3 44.94(7)
Ru5 Ru2 Ru3 88.198(8)
Ru1 Ru2 Ru3 60.583(8)
Ni1 Ru2 Ru3 53.472(9)
C31 Ru3 C32 86.93(16)
C31 Ru3 C33 93.29(16)
C32 Ru3 C33 100.24(14)
C31 Ru3 C1 136.24(13)
C32 Ru3 C1 132.46(13)
C33 Ru3 C1 96.39(11)
C31 Ru3 Ni1 126.69(12)
C32 Ru3 Ni1 131.37(10)
C33 Ru3 Ni1 50.78(9)
C1 Ru3 Ni1 45.62(7)
C31 Ru3 Ru1 114.92(12)
C32 Ru3 Ru1 107.25(11)
C33 Ru3 Ru1 141.03(9)
C1 Ru3 Ru1 44.65(7)
Ni1 Ru3 Ru1 90.263(11)
C31 Ru3 Ru2 91.91(11)
C32 Ru3 Ru2 162.75(10)
C33 Ru3 Ru2 97.01(9)
C1 Ru3 Ru2 44.60(7)
Ni1 Ru3 Ru2 61.695(10)
Ru1 Ru3 Ru2 57.874(7)
C31 Ru3 Ru4 171.43(13)
C32 Ru3 Ru4 89.62(11)
C33 Ru3 Ru4 95.04(10)
C1 Ru3 Ru4 44.54(7)
Ni1 Ru3 Ru4 60.955(11)
Ru1 Ru3 Ru4 58.789(7)
Ru2 Ru3 Ru4 89.063(8)
C43 Ru4 C42 96.33(17)
C43 Ru4 C41 91.88(17)
C42 Ru4 C41 91.26(16)
C43 Ru4 C1 108.19(14)
C42 Ru4 C1 124.44(13)
C41 Ru4 C1 135.01(13)
C43 Ru4 Ru5 94.39(13)
C42 Ru4 Ru5 86.76(11)
C41 Ru4 Ru5 173.59(12)
C1 Ru4 Ru5 43.51(7)
C43 Ru4 Ni1 68.20(13)
C42 Ru4 Ni1 139.48(11)
C41 Ru4 Ni1 125.09(12)
C1 Ru4 Ni1 41.61(7)
Ru5 Ru4 Ni1 58.945(10)
C43 Ru4 Ru1 152.54(13)
C42 Ru4 Ru1 95.85(11)
C41 Ru4 Ru1 112.35(11)
C1 Ru4 Ru1 45.36(7)
Ru5 Ru4 Ru1 61.867(7)
Ni1 Ru4 Ru1 86.712(10)
C43 Ru4 Ru3 108.97(13)
C42 Ru4 Ru3 154.50(12)
C41 Ru4 Ru3 90.98(11)
C1 Ru4 Ru3 44.80(7)
Ru5 Ru4 Ru3 88.225(8)
Ni1 Ru4 Ru3 53.641(10)
Ru1 Ru4 Ru3 60.010(7)
C1 Ru5 C52 133.35(13)
C1 Ru5 C51 132.36(13)
C52 Ru5 C51 36.83(16)
C1 Ru5 C55 147.92(13)
C52 Ru5 C55 78.00(15)
C51 Ru5 C55 65.86(18)
C1 Ru5 C54 149.55(13)
C52 Ru5 C54 65.35(16)
C51 Ru5 C54 77.72(15)
C55 Ru5 C54 37.43(17)
C1 Ru5 C56 139.42(13)
C52 Ru5 C56 65.78(16)
C51 Ru5 C56 36.49(18)
C55 Ru5 C56 36.21(18)
C54 Ru5 C56 65.83(17)
C1 Ru5 C53 141.77(12)
C52 Ru5 C53 35.84(15)
C51 Ru5 C53 65.23(15)
C55 Ru5 C53 65.94(15)
C54 Ru5 C53 36.12(16)
C56 Ru5 C53 76.85(14)
C1 Ru5 Ni1 42.48(7)
C52 Ru5 Ni1 93.54(11)
C51 Ru5 Ni1 92.74(12)
C55 Ru5 Ni1 154.23(14)
C54 Ru5 Ni1 155.61(13)
C56 Ru5 Ni1 118.17(14)
C53 Ru5 Ni1 119.53(12)
C1 Ru5 Ru4 47.12(7)
C52 Ru5 Ru4 104.69(11)
C51 Ru5 Ru4 135.06(13)
C55 Ru5 Ru4 144.83(14)
C54 Ru5 Ru4 110.96(12)
C56 Ru5 Ru4 170.48(12)
C53 Ru5 Ru4 95.37(10)
Ni1 Ru5 Ru4 60.752(10)
C1 Ru5 Ru2 46.84(7)
C52 Ru5 Ru2 135.88(12)
C51 Ru5 Ru2 104.43(11)
C55 Ru5 Ru2 108.52(12)
C54 Ru5 Ru2 142.68(13)
C56 Ru5 Ru2 93.43(10)
C53 Ru5 Ru2 169.41(10)
Ni1 Ru5 Ru2 61.266(10)
Ru4 Ru5 Ru2 93.871(9)
C1 Ru5 Ru1 44.17(7)
C52 Ru5 Ru1 162.13(11)
C51 Ru5 Ru1 161.04(12)
C55 Ru5 Ru1 108.82(12)
C54 Ru5 Ru1 109.60(11)
C56 Ru5 Ru1 129.36(13)
C53 Ru5 Ru1 130.85(11)
Ni1 Ru5 Ru1 86.650(10)
Ru4 Ru5 Ru1 59.994(8)
Ru2 Ru5 Ru1 58.879(7)
C10 Ni1 C1 162.31(13)
C10 Ni1 C33 96.84(14)
C1 Ni1 C33 100.67(12)
C10 Ni1 Ru3 145.34(10)
C1 Ni1 Ru3 52.05(7)
C33 Ni1 Ru3 48.63(9)
C10 Ni1 Ru5 118.31(10)
C1 Ni1 Ru5 44.18(7)
C33 Ni1 Ru5 144.84(9)
Ru3 Ni1 Ru5 96.227(13)
C10 Ni1 Ru4 133.23(13)
C1 Ni1 Ru4 46.83(7)
C33 Ni1 Ru4 97.05(9)
Ru3 Ni1 Ru4 65.404(11)
Ru5 Ni1 Ru4 60.303(10)
C10 Ni1 Ru2 128.72(13)
C1 Ni1 Ru2 46.14(7)
C33 Ni1 Ru2 97.99(10)
Ru3 Ni1 Ru2 64.833(11)
Ru5 Ni1 Ru2 60.192(9)
Ru4 Ni1 Ru2 92.961(12)
Ni1 C1 Ru5 93.33(11)
Ni1 C1 Ru1 172.21(14)
Ru5 C1 Ru1 94.45(10)
Ni1 C1 Ru2 92.76(10)
Ru5 C1 Ru2 89.82(10)
Ru1 C1 Ru2 87.07(9)
Ni1 C1 Ru4 91.57(10)
Ru5 C1 Ru4 89.38(10)
Ru1 C1 Ru4 88.71(10)
Ru2 C1 Ru4 175.63(13)
Ni1 C1 Ru3 82.34(9)
Ru5 C1 Ru3 175.67(14)
Ru1 C1 Ru3 89.88(10)
Ru2 C1 Ru3 90.46(9)
Ru4 C1 Ru3 90.66(9)
O10 C10 Ni1 177.5(4)
O11 C11 Ru1 174.5(3)
O12 C12 Ru1 179.1(4)
O13 C13 Ru1 175.3(4)
O21 C21 Ru2 178.4(3)
O22 C22 Ru2 176.6(4)
O23 C23 Ru2 174.6(4)
O31 C31 Ru3 176.2(4)
O32 C32 Ru3 176.9(4)
O33 C33 Ru3 148.4(3)
O33 C33 Ni1 131.0(3)
Ru3 C33 Ni1 80.60(11)
O41 C41 Ru4 174.8(4)
O42 C42 Ru4 177.4(4)
O43 C43 Ru4 172.2(4)
C56 C51 C52 119.9(4)
C56 C51 Ru5 72.8(2)
C52 C51 Ru5 71.6(2)
C53 C52 C51 120.5(4)
C53 C52 Ru5 73.6(2)
C51 C52 Ru5 71.6(2)
C52 C53 C54 120.4(4)
C52 C53 Ru5 70.5(2)
C54 C53 Ru5 71.00(19)
C53 C54 C55 119.5(4)
C53 C54 Ru5 72.9(2)
C55 C54 Ru5 70.8(2)
C56 C55 C54 119.5(4)
C56 C55 Ru5 72.8(2)
C54 C55 Ru5 71.8(2)
C55 C56 C51 120.1(4)
C55 C56 Ru5 70.9(2)
C51 C56 Ru5 70.8(2)

loop_
_geom_bond_atom_site_label_1
_geom_bond_atom_site_label_2
_geom_bond_distance
Ru1 C13 1.908(3)
Ru1 C12 1.908(3)
Ru1 C11 1.913(3)
Ru1 C1 2.041(2)
Ru1 Ru2 2.8243(3)
Ru1 Ru4 2.8686(3)
Ru1 Ru3 2.9050(3)
Ru1 Ru5 2.9212(3)
Ru2 C21 1.900(3)
Ru2 C23 1.902(4)
Ru2 C22 1.906(3)
Ru2 C1 2.059(2)
Ru2 Ru5 2.8224(3)
Ru2 Ni1 2.8522(4)
Ru2 Ru3 2.9320(3)
Ru3 C31 1.882(3)
Ru3 C32 1.886(3)
Ru3 C33 1.980(3)
Ru3 C1 2.071(2)
Ru3 Ni1 2.6032(4)
Ru3 Ru4 2.9392(3)
Ru4 C43 1.893(4)
Ru4 C42 1.904(4)
Ru4 C41 1.915(3)
Ru4 C1 2.062(2)
Ru4 Ru5 2.8135(3)
Ru4 Ni1 2.8260(4)
Ru5 C1 1.937(2)
Ru5 C52 2.210(3)
Ru5 C51 2.210(3)
Ru5 C55 2.212(3)
Ru5 C54 2.225(3)
Ru5 C56 2.236(3)
Ru5 C53 2.249(3)
Ru5 Ni1 2.7747(4)
Ni1 C10 1.774(3)
Ni1 C1 1.877(2)
Ni1 C33 2.044(3)
O10 C10 1.115(4)
O11 C11 1.142(4)
O12 C12 1.146(4)
O13 C13 1.138(4)
O21 C21 1.133(4)
O22 C22 1.133(4)
O23 C23 1.138(5)
O31 C31 1.134(4)
O32 C32 1.135(4)
O33 C33 1.157(4)
O41 C41 1.137(4)
O42 C42 1.136(4)
O43 C43 1.133(5)
C51 C56 1.392(7)
C51 C52 1.397(6)
C52 C53 1.372(6)
C53 C54 1.387(6)
C54 C55 1.423(6)
C55 C56 1.382(7)
